data_4069790
loop_
_publ_author_name
'Gunay, Ahmet'
'M\"uller, Christian'
'Lachicotte, Rene J.'
'Brennessel, William W.'
'Jones, William D.'

_publ_section_title
;
 Reactivity Differences of Pt0Phosphine Complexes in C&#x2212;C Bond
 Activation of Asymmetric Acetylenes
;
_journal_issue 22
_journal_name_full Organometallics
_journal_page_first 6524
_journal_paper_doi 10.1021/om900413a
_journal_volume 28
_journal_year 2009
_chemical_formula_moiety 'C26 H46 P2 Pt'
_chemical_formula_sum 'C26 H46 P2 Pt'
_chemical_formula_weight 615.66
_chemical_name_common '1c, (dippe)Pt(tBuCCPh)'
_chemical_name_systematic
;
 ?
;
_space_group_IT_number 2
_symmetry_cell_setting triclinic
_symmetry_space_group_name_Hall '-P 1'
_symmetry_space_group_name_H-M 'P -1'
_atom_sites_solution_hydrogens geom
_atom_sites_solution_primary direct
_atom_sites_solution_secondary difmap
_audit_creation_method SHELXL-97
_cell_angle_alpha 88.807(1)
_cell_angle_beta 84.424(1)
_cell_angle_gamma 62.471(1)
_cell_formula_units_Z 2
_cell_length_a 10.4697(7)
_cell_length_b 10.9937(7)
_cell_length_c 13.3319(9)
_cell_measurement_reflns_used 4119
_cell_measurement_temperature 193(2)
_cell_volume 1353.83(16)
_computing_cell_refinement 'SAINT (Bruker, 2003)'
_computing_data_collection 'SMART (Bruker, 2003)'
_computing_data_reduction 'SAINT (Bruker, 2003)'
_computing_molecular_graphics 'SHELXTL (Bruker, 2000)'
_computing_publication_material 'SHELXTL (Bruker, 2000)'
_computing_structure_refinement 'SHELXL-97 (Sheldrick, 1997)'
_computing_structure_solution 'SHELXS-97 (Sheldrick, 1997)'
_diffrn_ambient_temperature 193(2)
_diffrn_measured_fraction_theta_full 0.982
_diffrn_measured_fraction_theta_max 0.982
_diffrn_measurement_device_type 'Siemens SMART CCD Platform'
_diffrn_measurement_method 'area detector, \w scans per \f'
_diffrn_radiation_monochromator graphite
_diffrn_radiation_source 'normal-focus sealed tube'
_diffrn_radiation_type MoK\a
_diffrn_radiation_wavelength 0.71073
_diffrn_reflns_av_R_equivalents 0.0124
_diffrn_reflns_av_sigmaI/netI 0.0208
_diffrn_reflns_limit_h_max 13
_diffrn_reflns_limit_h_min -13
_diffrn_reflns_limit_k_max 10
_diffrn_reflns_limit_k_min -13
_diffrn_reflns_limit_l_max 15
_diffrn_reflns_limit_l_min -16
_diffrn_reflns_number 8289
_diffrn_reflns_theta_full 26.73
_diffrn_reflns_theta_max 26.73
_diffrn_reflns_theta_min 1.54
_exptl_absorpt_coefficient_mu 5.311
_exptl_absorpt_correction_T_max 0.3179
_exptl_absorpt_correction_T_min 0.2789
_exptl_absorpt_correction_type multi-scan
_exptl_absorpt_process_details 'SADABS (Blessing, 1995)'
_exptl_crystal_colour colorless
_exptl_crystal_density_diffrn 1.510
_exptl_crystal_density_method 'not measured'
_exptl_crystal_description prism
_exptl_crystal_F_000 620
_exptl_crystal_size_max 0.26
_exptl_crystal_size_mid 0.24
_exptl_crystal_size_min 0.22
_refine_diff_density_max 0.892
_refine_diff_density_min -1.789
_refine_diff_density_rms 0.093
_refine_ls_extinction_method none
_refine_ls_goodness_of_fit_ref 1.214
_refine_ls_hydrogen_treatment constr
_refine_ls_matrix_type full
_refine_ls_number_parameters 273
_refine_ls_number_reflns 5644
_refine_ls_number_restraints 0
_refine_ls_restrained_S_all 1.214
_refine_ls_R_factor_all 0.0254
_refine_ls_R_factor_gt 0.0241
_refine_ls_shift/su_max 0.002
_refine_ls_shift/su_mean 0.000
_refine_ls_structure_factor_coef Fsqd
_refine_ls_weighting_details 'calc w=1/[\s^2^(Fo^2^)+(0.0177P)^2^+2.0234P] where P=(Fo^2^+2Fc^2^)/3'
_refine_ls_weighting_scheme calc
_refine_ls_wR_factor_gt 0.0507
_refine_ls_wR_factor_ref 0.0511
_reflns_number_gt 5525
_reflns_number_total 5644
_reflns_threshold_expression >2sigma(I)
_cod_data_source_file om900413a_si_002.cif
_cod_data_source_block joncm18_1c
_cod_original_cell_volume 1353.83(15)
_cod_original_sg_symbol_H-M P-1
_cod_database_code 4069790

loop_
_symmetry_equiv_pos_as_xyz
'x, y, z'
'-x, -y, -z'

loop_
_atom_site_label
_atom_site_type_symbol
_atom_site_fract_x
_atom_site_fract_y
_atom_site_fract_z
_atom_site_U_iso_or_equiv
_atom_site_adp_type
_atom_site_occupancy
_atom_site_symmetry_multiplicity
_atom_site_calc_flag
_atom_site_refinement_flags
Pt1 Pt 0.877637(13) 0.419488(12) 0.738490(9) 0.01780(4) Uani 1 1 d .
P1 P 0.69888(9) 0.62224(9) 0.69479(7) 0.02238(18) Uani 1 1 d .
P2 P 0.74641(10) 0.32069(9) 0.68790(7) 0.02374(18) Uani 1 1 d .
C1 C 1.0471(4) 0.4301(3) 0.7943(2) 0.0222(7) Uani 1 1 d .
C2 C 1.0747(4) 0.3030(4) 0.7912(3) 0.0237(7) Uani 1 1 d .
C3 C 1.0982(3) 0.5270(3) 0.8218(3) 0.0237(7) Uani 1 1 d .
C4 C 1.1351(4) 0.5315(4) 0.9185(3) 0.0307(8) Uani 1 1 d .
H4A H 1.1330 0.4667 0.9661 0.037 Uiso 1 1 calc R
C5 C 1.1745(5) 0.6285(4) 0.9464(3) 0.0404(10) Uani 1 1 d .
H5A H 1.1966 0.6314 1.0135 0.048 Uiso 1 1 calc R
C6 C 1.1824(4) 0.7216(4) 0.8778(4) 0.0425(10) Uani 1 1 d .
H6A H 1.2098 0.7882 0.8972 0.051 Uiso 1 1 calc R
C7 C 1.1496(5) 0.7159(4) 0.7807(4) 0.0410(10) Uani 1 1 d .
H7A H 1.1567 0.7779 0.7325 0.049 Uiso 1 1 calc R
C8 C 1.1065(4) 0.6213(4) 0.7527(3) 0.0327(8) Uani 1 1 d .
H8A H 1.0822 0.6202 0.6860 0.039 Uiso 1 1 calc R
C9 C 1.1940(4) 0.1618(4) 0.8087(3) 0.0290(8) Uani 1 1 d .
C10 C 1.3390(4) 0.1665(4) 0.7931(5) 0.0569(14) Uani 1 1 d .
H10A H 1.3367 0.2363 0.8388 0.085 Uiso 1 1 calc R
H10B H 1.3551 0.1895 0.7232 0.085 Uiso 1 1 calc R
H10C H 1.4176 0.0767 0.8074 0.085 Uiso 1 1 calc R
C11 C 1.1701(6) 0.1191(5) 0.9155(4) 0.0601(14) Uani 1 1 d .
H11A H 1.0788 0.1137 0.9236 0.090 Uiso 1 1 calc R
H11B H 1.1658 0.1871 0.9639 0.090 Uiso 1 1 calc R
H11C H 1.2502 0.0292 0.9276 0.090 Uiso 1 1 calc R
C12 C 1.1958(5) 0.0571(4) 0.7340(4) 0.0419(10) Uani 1 1 d .
H12A H 1.1026 0.0554 0.7427 0.063 Uiso 1 1 calc R
H12B H 1.2735 -0.0341 0.7465 0.063 Uiso 1 1 calc R
H12C H 1.2123 0.0830 0.6650 0.063 Uiso 1 1 calc R
C13 C 0.6152(4) 0.7648(4) 0.7899(3) 0.0308(8) Uani 1 1 d .
H13A H 0.5272 0.8397 0.7636 0.037 Uiso 1 1 calc R
C14 C 0.5684(5) 0.7177(5) 0.8894(3) 0.0433(10) Uani 1 1 d .
H14A H 0.5236 0.7949 0.9383 0.065 Uiso 1 1 calc R
H14B H 0.6533 0.6433 0.9159 0.065 Uiso 1 1 calc R
H14C H 0.4984 0.6849 0.8778 0.065 Uiso 1 1 calc R
C15 C 0.7189(5) 0.8221(4) 0.8076(3) 0.0435(10) Uani 1 1 d .
H15A H 0.6727 0.8967 0.8585 0.065 Uiso 1 1 calc R
H15B H 0.7433 0.8572 0.7444 0.065 Uiso 1 1 calc R
H15C H 0.8074 0.7492 0.8313 0.065 Uiso 1 1 calc R
C16 C 0.7429(4) 0.7024(4) 0.5817(3) 0.0288(8) Uani 1 1 d .
H16A H 0.8273 0.7168 0.5954 0.035 Uiso 1 1 calc R
C17 C 0.6209(5) 0.8436(4) 0.5568(3) 0.0413(10) Uani 1 1 d .
H17A H 0.6536 0.8788 0.4970 0.062 Uiso 1 1 calc R
H17B H 0.5960 0.9077 0.6140 0.062 Uiso 1 1 calc R
H17C H 0.5354 0.8340 0.5437 0.062 Uiso 1 1 calc R
C18 C 0.7924(5) 0.6038(5) 0.4902(3) 0.0419(10) Uani 1 1 d .
H18A H 0.8340 0.6386 0.4350 0.063 Uiso 1 1 calc R
H18B H 0.7092 0.5965 0.4687 0.063 Uiso 1 1 calc R
H18C H 0.8655 0.5130 0.5085 0.063 Uiso 1 1 calc R
C19 C 0.6587(4) 0.2538(4) 0.7853(3) 0.0324(8) Uani 1 1 d .
H19A H 0.6056 0.2142 0.7503 0.039 Uiso 1 1 calc R
C20 C 0.5493(5) 0.3684(5) 0.8559(3) 0.0469(11) Uani 1 1 d .
H20A H 0.5086 0.3300 0.9093 0.070 Uiso 1 1 calc R
H20B H 0.4714 0.4341 0.8181 0.070 Uiso 1 1 calc R
H20C H 0.5970 0.4152 0.8860 0.070 Uiso 1 1 calc R
C21 C 0.7710(5) 0.1395(5) 0.8428(3) 0.0451(10) Uani 1 1 d .
H21A H 0.7220 0.1100 0.8968 0.068 Uiso 1 1 calc R
H21B H 0.8314 0.1733 0.8720 0.068 Uiso 1 1 calc R
H21C H 0.8321 0.0617 0.7965 0.068 Uiso 1 1 calc R
C22 C 0.8348(4) 0.1781(4) 0.5926(3) 0.0329(8) Uani 1 1 d .
H22A H 0.9063 0.0971 0.6272 0.040 Uiso 1 1 calc R
C23 C 0.7327(6) 0.1332(5) 0.5494(4) 0.0538(12) Uani 1 1 d .
H23A H 0.7884 0.0560 0.5016 0.081 Uiso 1 1 calc R
H23B H 0.6605 0.2100 0.5146 0.081 Uiso 1 1 calc R
H23C H 0.6837 0.1050 0.6043 0.081 Uiso 1 1 calc R
C24 C 0.9209(6) 0.2130(5) 0.5080(3) 0.0495(12) Uani 1 1 d .
H24A H 0.9738 0.1337 0.4615 0.074 Uiso 1 1 calc R
H24B H 0.9897 0.2362 0.5370 0.074 Uiso 1 1 calc R
H24C H 0.8544 0.2915 0.4714 0.074 Uiso 1 1 calc R
C31 C 0.5443(4) 0.5970(4) 0.6636(3) 0.0305(8) Uani 1 1 d .
H31A H 0.4751 0.6169 0.7245 0.037 Uiso 1 1 calc R
H31B H 0.4937 0.6629 0.6116 0.037 Uiso 1 1 calc R
C32 C 0.5914(4) 0.4508(4) 0.6245(3) 0.0315(8) Uani 1 1 d .
H32A H 0.6193 0.4449 0.5510 0.038 Uiso 1 1 calc R
H32B H 0.5087 0.4301 0.6359 0.038 Uiso 1 1 calc R

loop_
_atom_site_aniso_label
_atom_site_aniso_U_11
_atom_site_aniso_U_22
_atom_site_aniso_U_33
_atom_site_aniso_U_23
_atom_site_aniso_U_13
_atom_site_aniso_U_12
Pt1 0.01702(6) 0.01828(7) 0.02021(7) 0.00190(4) -0.00466(4) -0.00946(5)
P1 0.0194(4) 0.0213(4) 0.0269(4) 0.0036(3) -0.0057(3) -0.0091(3)
P2 0.0255(4) 0.0270(5) 0.0257(4) 0.0040(3) -0.0079(3) -0.0171(4)
C1 0.0203(16) 0.0245(17) 0.0225(16) 0.0022(13) -0.0048(13) -0.0105(14)
C2 0.0197(16) 0.0263(18) 0.0257(17) 0.0019(13) -0.0071(13) -0.0102(14)
C3 0.0163(15) 0.0229(17) 0.0304(18) -0.0013(13) -0.0028(13) -0.0076(13)
C4 0.0307(19) 0.032(2) 0.0317(19) 0.0002(15) -0.0074(15) -0.0158(16)
C5 0.041(2) 0.046(2) 0.041(2) -0.0099(19) -0.0084(18) -0.024(2)
C6 0.036(2) 0.038(2) 0.065(3) -0.011(2) -0.003(2) -0.0261(19)
C7 0.041(2) 0.037(2) 0.056(3) -0.0009(19) -0.001(2) -0.028(2)
C8 0.035(2) 0.034(2) 0.032(2) 0.0031(16) -0.0042(16) -0.0191(17)
C9 0.0240(17) 0.0205(17) 0.039(2) 0.0033(14) -0.0115(15) -0.0058(14)
C10 0.023(2) 0.027(2) 0.117(5) -0.005(2) -0.021(2) -0.0059(17)
C11 0.074(4) 0.039(3) 0.048(3) 0.019(2) -0.022(3) -0.007(2)
C12 0.036(2) 0.023(2) 0.063(3) -0.0064(18) -0.015(2) -0.0082(17)
C13 0.0256(18) 0.0222(18) 0.036(2) 0.0002(15) -0.0045(15) -0.0036(15)
C14 0.042(2) 0.046(3) 0.035(2) -0.0042(18) 0.0038(18) -0.016(2)
C15 0.044(2) 0.037(2) 0.050(3) -0.0122(19) -0.003(2) -0.018(2)
C16 0.0303(19) 0.0270(19) 0.0317(19) 0.0082(15) -0.0050(15) -0.0152(16)
C17 0.046(2) 0.033(2) 0.048(2) 0.0161(18) -0.0148(19) -0.0187(19)
C18 0.052(3) 0.045(2) 0.030(2) 0.0038(17) 0.0013(18) -0.024(2)
C19 0.038(2) 0.041(2) 0.0322(19) 0.0100(16) -0.0089(16) -0.0288(18)
C20 0.046(3) 0.058(3) 0.041(2) 0.009(2) 0.007(2) -0.030(2)
C21 0.056(3) 0.043(2) 0.045(2) 0.016(2) -0.011(2) -0.029(2)
C22 0.042(2) 0.030(2) 0.032(2) -0.0005(15) -0.0118(16) -0.0194(17)
C23 0.065(3) 0.051(3) 0.058(3) -0.010(2) -0.024(2) -0.033(3)
C24 0.066(3) 0.047(3) 0.034(2) -0.0102(19) 0.009(2) -0.027(2)
C31 0.0226(17) 0.032(2) 0.038(2) 0.0086(16) -0.0103(15) -0.0133(16)
C32 0.0296(19) 0.037(2) 0.037(2) 0.0103(16) -0.0173(16) -0.0214(17)

loop_
_atom_type_symbol
_atom_type_description
_atom_type_scat_dispersion_real
_atom_type_scat_dispersion_imag
_atom_type_scat_source
C C 0.0033 0.0016 'International Tables Vol C Tables 4.2.6.8 and 6.1.1.4'
H H 0.0000 0.0000 'International Tables Vol C Tables 4.2.6.8 and 6.1.1.4'
P P 0.1023 0.0942 'International Tables Vol C Tables 4.2.6.8 and 6.1.1.4'
Pt Pt -1.7033 8.3905 'International Tables Vol C Tables 4.2.6.8 and 6.1.1.4'

loop_
_geom_angle_atom_site_label_1
_geom_angle_atom_site_label_2
_geom_angle_atom_site_label_3
_geom_angle
C1 Pt1 C2 36.78(13)
C1 Pt1 P1 115.27(10)
C2 Pt1 P1 152.02(10)
C1 Pt1 P2 157.53(10)
C2 Pt1 P2 120.75(10)
P1 Pt1 P2 87.20(3)
C31 P1 C13 103.32(17)
C31 P1 C16 104.54(17)
C13 P1 C16 103.43(17)
C31 P1 Pt1 109.24(12)
C13 P1 Pt1 118.45(12)
C16 P1 Pt1 116.29(12)
C19 P2 C22 103.29(18)
C19 P2 C32 103.29(18)
C22 P2 C32 102.85(18)
C19 P2 Pt1 118.26(13)
C22 P2 Pt1 118.16(13)
C32 P2 Pt1 109.01(12)
C2 C1 C3 145.5(3)
C2 C1 Pt1 71.9(2)
C3 C1 Pt1 142.5(2)
C1 C2 C9 140.6(3)
C1 C2 Pt1 71.3(2)
C9 C2 Pt1 147.8(3)
C4 C3 C8 118.0(3)
C4 C3 C1 120.9(3)
C8 C3 C1 121.1(3)
C5 C4 C3 121.0(4)
C5 C4 H4A 119.5
C3 C4 H4A 119.5
C4 C5 C6 120.7(4)
C4 C5 H5A 119.6
C6 C5 H5A 119.6
C7 C6 C5 118.8(4)
C7 C6 H6A 120.6
C5 C6 H6A 120.6
C6 C7 C8 120.8(4)
C6 C7 H7A 119.6
C8 C7 H7A 119.6
C7 C8 C3 120.6(4)
C7 C8 H8A 119.7
C3 C8 H8A 119.7
C2 C9 C11 109.7(3)
C2 C9 C12 110.4(3)
C11 C9 C12 108.8(4)
C2 C9 C10 108.2(3)
C11 C9 C10 110.4(4)
C12 C9 C10 109.3(4)
C9 C10 H10A 109.5
C9 C10 H10B 109.5
H10A C10 H10B 109.5
C9 C10 H10C 109.5
H10A C10 H10C 109.5
H10B C10 H10C 109.5
C9 C11 H11A 109.5
C9 C11 H11B 109.5
H11A C11 H11B 109.5
C9 C11 H11C 109.5
H11A C11 H11C 109.5
H11B C11 H11C 109.5
C9 C12 H12A 109.5
C9 C12 H12B 109.5
H12A C12 H12B 109.5
C9 C12 H12C 109.5
H12A C12 H12C 109.5
H12B C12 H12C 109.5
C15 C13 C14 110.1(3)
C15 C13 P1 110.9(3)
C14 C13 P1 110.9(3)
C15 C13 H13A 108.3
C14 C13 H13A 108.3
P1 C13 H13A 108.3
C13 C14 H14A 109.5
C13 C14 H14B 109.5
H14A C14 H14B 109.5
C13 C14 H14C 109.5
H14A C14 H14C 109.5
H14B C14 H14C 109.5
C13 C15 H15A 109.5
C13 C15 H15B 109.5
H15A C15 H15B 109.5
C13 C15 H15C 109.5
H15A C15 H15C 109.5
H15B C15 H15C 109.5
C18 C16 C17 110.5(3)
C18 C16 P1 110.2(3)
C17 C16 P1 114.9(3)
C18 C16 H16A 106.9
C17 C16 H16A 106.9
P1 C16 H16A 106.9
C16 C17 H17A 109.5
C16 C17 H17B 109.5
H17A C17 H17B 109.5
C16 C17 H17C 109.5
H17A C17 H17C 109.5
H17B C17 H17C 109.5
C16 C18 H18A 109.5
C16 C18 H18B 109.5
H18A C18 H18B 109.5
C16 C18 H18C 109.5
H18A C18 H18C 109.5
H18B C18 H18C 109.5
C20 C19 C21 111.4(3)
C20 C19 P2 110.8(3)
C21 C19 P2 110.9(3)
C20 C19 H19A 107.9
C21 C19 H19A 107.9
P2 C19 H19A 107.9
C19 C20 H20A 109.5
C19 C20 H20B 109.5
H20A C20 H20B 109.5
C19 C20 H20C 109.5
H20A C20 H20C 109.5
H20B C20 H20C 109.5
C19 C21 H21A 109.5
C19 C21 H21B 109.5
H21A C21 H21B 109.5
C19 C21 H21C 109.5
H21A C21 H21C 109.5
H21B C21 H21C 109.5
C23 C22 C24 110.7(4)
C23 C22 P2 114.8(3)
C24 C22 P2 110.4(3)
C23 C22 H22A 106.8
C24 C22 H22A 106.8
P2 C22 H22A 106.8
C22 C23 H23A 109.5
C22 C23 H23B 109.5
H23A C23 H23B 109.5
C22 C23 H23C 109.5
H23A C23 H23C 109.5
H23B C23 H23C 109.5
C22 C24 H24A 109.5
C22 C24 H24B 109.5
H24A C24 H24B 109.5
C22 C24 H24C 109.5
H24A C24 H24C 109.5
H24B C24 H24C 109.5
C32 C31 P1 112.4(2)
C32 C31 H31A 109.1
P1 C31 H31A 109.1
C32 C31 H31B 109.1
P1 C31 H31B 109.1
H31A C31 H31B 107.8
C31 C32 P2 112.1(2)
C31 C32 H32A 109.2
P2 C32 H32A 109.2
C31 C32 H32B 109.2
P2 C32 H32B 109.2
H32A C32 H32B 107.9

loop_
_geom_bond_atom_site_label_1
_geom_bond_atom_site_label_2
_geom_bond_distance
Pt1 C1 2.041(3)
Pt1 C2 2.048(3)
Pt1 P1 2.2610(8)
Pt1 P2 2.2610(9)
P1 C31 1.849(4)
P1 C13 1.851(4)
P1 C16 1.857(4)
P2 C19 1.850(4)
P2 C22 1.856(4)
P2 C32 1.861(4)
C1 C2 1.290(5)
C1 C3 1.462(5)
C2 C9 1.508(5)
C3 C4 1.390(5)
C3 C8 1.399(5)
C4 C5 1.379(5)
C4 H4A 0.9500
C5 C6 1.384(6)
C5 H5A 0.9500
C6 C7 1.381(6)
C6 H6A 0.9500
C7 C8 1.381(5)
C7 H7A 0.9500
C8 H8A 0.9500
C9 C11 1.523(6)
C9 C12 1.530(5)
C9 C10 1.536(6)
C10 H10A 0.9800
C10 H10B 0.9800
C10 H10C 0.9800
C11 H11A 0.9800
C11 H11B 0.9800
C11 H11C 0.9800
C12 H12A 0.9800
C12 H12B 0.9800
C12 H12C 0.9800
C13 C15 1.523(6)
C13 C14 1.532(5)
C13 H13A 1.0000
C14 H14A 0.9800
C14 H14B 0.9800
C14 H14C 0.9800
C15 H15A 0.9800
C15 H15B 0.9800
C15 H15C 0.9800
C16 C18 1.531(6)
C16 C17 1.543(5)
C16 H16A 1.0000
C17 H17A 0.9800
C17 H17B 0.9800
C17 H17C 0.9800
C18 H18A 0.9800
C18 H18B 0.9800
C18 H18C 0.9800
C19 C20 1.514(6)
C19 C21 1.523(6)
C19 H19A 1.0000
C20 H20A 0.9800
C20 H20B 0.9800
C20 H20C 0.9800
C21 H21A 0.9800
C21 H21B 0.9800
C21 H21C 0.9800
C22 C23 1.528(5)
C22 C24 1.528(6)
C22 H22A 1.0000
C23 H23A 0.9800
C23 H23B 0.9800
C23 H23C 0.9800
C24 H24A 0.9800
C24 H24B 0.9800
C24 H24C 0.9800
C31 C32 1.533(5)
C31 H31A 0.9900
C31 H31B 0.9900
C32 H32A 0.9900
C32 H32B 0.9900

loop_
_geom_torsion_atom_site_label_1
_geom_torsion_atom_site_label_2
_geom_torsion_atom_site_label_3
_geom_torsion_atom_site_label_4
_geom_torsion
C1 Pt1 P1 C31 -171.95(17)
C2 Pt1 P1 C31 -174.1(2)
P2 Pt1 P1 C31 8.34(14)
C1 Pt1 P1 C13 -54.13(18)
C2 Pt1 P1 C13 -56.2(3)
P2 Pt1 P1 C13 126.15(15)
C1 Pt1 P1 C16 70.08(17)
C2 Pt1 P1 C16 68.0(3)
P2 Pt1 P1 C16 -109.63(14)
C1 Pt1 P2 C19 71.7(3)
C2 Pt1 P2 C19 72.31(19)
P1 Pt1 P2 C19 -109.00(15)
C1 Pt1 P2 C22 -54.0(3)
C2 Pt1 P2 C22 -53.40(18)
P1 Pt1 P2 C22 125.29(14)
C1 Pt1 P2 C32 -170.9(3)
C2 Pt1 P2 C32 -170.21(18)
P1 Pt1 P2 C32 8.47(14)
P1 Pt1 C1 C2 -178.34(18)
P2 Pt1 C1 C2 0.9(4)
C2 Pt1 C1 C3 -178.6(5)
P1 Pt1 C1 C3 3.0(4)
P2 Pt1 C1 C3 -177.7(3)
C3 C1 C2 C9 -7.0(9)
Pt1 C1 C2 C9 174.5(5)
C3 C1 C2 Pt1 178.5(6)
P1 Pt1 C2 C1 3.2(3)
P2 Pt1 C2 C1 -179.59(17)
C1 Pt1 C2 C9 -173.4(6)
P1 Pt1 C2 C9 -170.2(4)
P2 Pt1 C2 C9 7.0(5)
C2 C1 C3 C4 -54.6(7)
Pt1 C1 C3 C4 123.1(4)
C2 C1 C3 C8 127.8(6)
Pt1 C1 C3 C8 -54.5(6)
C8 C3 C4 C5 1.8(5)
C1 C3 C4 C5 -175.8(3)
C3 C4 C5 C6 -1.8(6)
C4 C5 C6 C7 0.1(6)
C5 C6 C7 C8 1.5(6)
C6 C7 C8 C3 -1.4(6)
C4 C3 C8 C7 -0.2(6)
C1 C3 C8 C7 177.5(3)
C1 C2 C9 C11 95.5(6)
Pt1 C2 C9 C11 -94.4(5)
C1 C2 C9 C12 -144.6(5)
Pt1 C2 C9 C12 25.5(7)
C1 C2 C9 C10 -25.1(7)
Pt1 C2 C9 C10 145.1(4)
C31 P1 C13 C15 -167.2(3)
C16 P1 C13 C15 -58.4(3)
Pt1 P1 C13 C15 71.9(3)
C31 P1 C13 C14 70.1(3)
C16 P1 C13 C14 178.9(3)
Pt1 P1 C13 C14 -50.7(3)
C31 P1 C16 C18 -63.5(3)
C13 P1 C16 C18 -171.3(3)
Pt1 P1 C16 C18 57.0(3)
C31 P1 C16 C17 62.1(3)
C13 P1 C16 C17 -45.8(3)
Pt1 P1 C16 C17 -177.4(2)
C22 P2 C19 C20 -165.3(3)
C32 P2 C19 C20 -58.4(3)
Pt1 P2 C19 C20 62.1(3)
C22 P2 C19 C21 70.5(3)
C32 P2 C19 C21 177.4(3)
Pt1 P2 C19 C21 -62.2(3)
C19 P2 C22 C23 57.1(3)
C32 P2 C22 C23 -50.1(3)
Pt1 P2 C22 C23 -170.1(3)
C19 P2 C22 C24 -176.8(3)
C32 P2 C22 C24 76.0(3)
Pt1 P2 C22 C24 -44.1(3)
C13 P1 C31 C32 -154.7(3)
C16 P1 C31 C32 97.4(3)
Pt1 P1 C31 C32 -27.7(3)
P1 C31 C32 P2 35.3(3)
C19 P2 C32 C31 98.9(3)
C22 P2 C32 C31 -153.9(3)
Pt1 P2 C32 C31 -27.7(3)
